data_9007835
loop_
_publ_author_name
'Averbuch-Pouchot M T'

_publ_section_title
;Crystal chemistry of cyclo-hexaphosphates. XII. structure of ammonium calcium
 cyclo-hexaphosphate hexahydrate
;
_journal_name_full 'Acta Crystallographica, Section C'
_journal_page_first 2005
_journal_page_last 2007
_journal_paper_doi 10.1107/S010827019000289X
_journal_volume 46
_journal_year 1990
_chemical_formula_structural Ca2(NH4)2P6O18.6H2O
_chemical_formula_sum 'Ca H16 N2 O12 P3'
_space_group_IT_number 19
_symmetry_space_group_name_Hall 'P 2ac 2ab'
_symmetry_space_group_name_H-M 'P 21 21 21'
_cell_angle_alpha 90
_cell_angle_beta 90
_cell_angle_gamma 90
_cell_formula_units_Z 4
_cell_length_a 12.821
_cell_length_b 12.537
_cell_length_c 7.029
_cell_volume 1129.820
_database_code_amcsd 0010197
_exptl_crystal_density_diffrn 2.170
_cod_original_cell_volume 1129.819
_cod_original_formula_sum 'Ca P3 N2 O12 H16'
_cod_database_code 9007835
_amcsd_formula_title Ca2(NH4)2P6O18.6H2O

loop_
_space_group_symop_operation_xyz
x,y,z
-x,1/2+y,1/2-z
1/2+x,1/2-y,-z
1/2-x,-y,1/2+z

loop_
_atom_site_label
_atom_site_fract_x
_atom_site_fract_y
_atom_site_fract_z
_atom_site_U_iso_or_equiv
_atom_site_type_symbol
_atom_site_attached_hydrogens
Ca 0.17488 0.24882 0.15930 0.01229 Ca 0
P1 0.15055 0.15864 0.67410 0.01279 P 0
P2 0.82400 0.01642 0.93980 0.01279 P 0
P3 0.95109 0.20767 0.86580 0.01254 P 0
N1 0.00000 0.00000 0.35400 0.03293 N 0
N2 0.50000 0.00000 -0.01200 0.04433 N 0
OE11 0.82590 0.83640 0.46840 0.02115 O 0
OE12 0.79250 0.77310 0.81090 0.01862 O 0
OL12 0.15990 0.03630 0.73450 0.02178 O 0
OL13 0.52710 0.32440 0.30620 0.02039 O 0
O221 0.16060 0.06470 0.09100 0.01874 O 0
O222 0.22690 0.42050 0.06180 0.02280 O 0
OL23 0.92320 0.09350 0.95270 0.02090 O 0
O231 0.85640 0.25550 0.77880 0.01862 O 0
O232 0.00970 0.26700 0.01170 0.01963 O 0
Wat1 0.43740 0.86730 0.65040 0.03293 O 2
Wat2 0.39060 0.28590 0.61610 0.05826 O 2
Wat3 0.85510 0.51990 0.66320 0.07599 O 2
H1N1 0.54300 0.46700 0.69000 0.06333 H 0
H2N1 0.53700 0.57800 0.60000 0.03800 H 0
H1N2 0.93900 0.48100 0.95000 0.05066 H 0
H2N2 0.00200 0.44600 0.06000 0.05066 H 0
H1W1 0.56300 0.09900 0.53000 0.05066 H 0
H2W1 0.53000 0.18800 0.65000 0.05066 H 0
H1W2 0.15600 0.77300 0.30000 0.05066 H 0
H2W2 0.87200 0.22600 0.52000 0.05066 H 0
H1W3 0.62700 0.06200 0.40000 0.06333 H 0
H2W3 0.31100 0.93400 0.24000 0.06333 H 0

loop_
_cod_changelog_entry_id
_cod_changelog_entry_author
_cod_changelog_entry_date
_cod_changelog_entry_text
1
;cod-tools version 3.8.0
Id: cif_guess_AMCSD_atom_types 9574 2023-05-10 09:00:05Z saulius
;
2023-05-10T18:51:02+03:00
;Derived atom types and hydrogen counts
from atom names that follow the AMCSD naming convention
(Wat == water, O-H == hydroxyl).
;

loop_
_cod_related_entry_id
_cod_related_entry_database
_cod_related_entry_code
1 AMCSD 0010197
